data_7249583
loop_
_publ_author_name
'Novikov, Anton P.'
'Sitanskaia, Anastasiia V.'
'Volkov, Mikhail A.'
'Nevolin, Iurii M.'
'Grigoriev, Mikhail S.'

_publ_section_title
;
 Intermolecular non-covalent interactions in the organic perrhenates
 crystal structures: from theory to practice
;
_journal_issue 46
_journal_name_full CrystEngComm
_journal_page_first 6640
_journal_page_last 6649
_journal_paper_doi 10.1039/D4CE00951G
_journal_volume 26
_journal_year 2024
_chemical_formula_moiety '2(O4 Re), C4 H12 N2'
_chemical_formula_sum 'C4 H12 N2 O8 Re2'
_chemical_formula_weight 588.56
_space_group_crystal_system triclinic
_space_group_IT_number 2
_space_group_name_Hall '-P 1'
_space_group_name_H-M_alt 'P -1'
_atom_sites_solution_hydrogens mixed
_atom_sites_solution_primary dual
_audit_creation_date 2024-11-01
_audit_creation_method
;
Olex2 1.5
(compiled 2024.02.16 svn.r378c4104 for OlexSys, GUI svn.r6928)
;
_audit_update_record
;
2024-11-01 deposited with the CCDC.	2024-11-07 downloaded from the CCDC.
;
_cell_angle_alpha 115.398(2)
_cell_angle_beta 107.627(2)
_cell_angle_gamma 90.178(2)
_cell_formula_units_Z 1
_cell_length_a 6.2945(4)
_cell_length_b 7.3292(4)
_cell_length_c 7.3349(4)
_cell_measurement_reflns_used 2754
_cell_measurement_temperature 100(2)
_cell_measurement_theta_max 29.58
_cell_measurement_theta_min 3.11
_cell_volume 287.83(3)
_computing_cell_refinement 'SAINT V8.40B (Bruker, 2020)'
_computing_data_collection 'APEX3 v2019.11-0 (Bruker, 2019)'
_computing_data_reduction 'SAINT V8.40B (Bruker, 2020)'
_computing_molecular_graphics 'Olex2 1.5 (Dolomanov et al., 2009)'
_computing_publication_material 'Olex2 1.5 (Dolomanov et al., 2009)'
_computing_structure_refinement 'SHELXL 2018/3 (Sheldrick, 2015)'
_computing_structure_solution 'XT  (Sheldrick, 2015)'
_diffrn_ambient_temperature 100(2)
_diffrn_measured_fraction_theta_full 0.994
_diffrn_measured_fraction_theta_max 0.995
_diffrn_measurement_device_type 'Bruker KAPPA APEX II area-detector diffractometer'
_diffrn_radiation_type MoK\a
_diffrn_radiation_wavelength 0.71073
_diffrn_reflns_av_R_equivalents 0.0315
_diffrn_reflns_av_unetI/netI 0.0393
_diffrn_reflns_Laue_measured_fraction_full 0.994
_diffrn_reflns_Laue_measured_fraction_max 0.995
_diffrn_reflns_limit_h_max 8
_diffrn_reflns_limit_h_min -8
_diffrn_reflns_limit_k_max 10
_diffrn_reflns_limit_k_min -10
_diffrn_reflns_limit_l_max 10
_diffrn_reflns_limit_l_min -10
_diffrn_reflns_number 5275
_diffrn_reflns_point_group_measured_fraction_full 0.994
_diffrn_reflns_point_group_measured_fraction_max 0.995
_diffrn_reflns_theta_full 25.242
_diffrn_reflns_theta_max 29.998
_diffrn_reflns_theta_min 4.269
_exptl_absorpt_coefficient_mu 21.038
_exptl_absorpt_correction_T_max 1.0000
_exptl_absorpt_correction_T_min 0.6688
_exptl_absorpt_correction_type multi-scan
_exptl_absorpt_process_details
;
 SADABS 2016/2: Krause, L., Herbst-Irmer, R., Sheldrick G.M. & Stalke D.,
 J. Appl. Cryst. 48 (2015) 3-10
;
_exptl_crystal_colour colourless
_exptl_crystal_colour_primary colourless
_exptl_crystal_density_diffrn 3.395
_exptl_crystal_description bulk
_exptl_crystal_F_000 264
_exptl_crystal_size_max 0.08
_exptl_crystal_size_mid 0.06
_exptl_crystal_size_min 0.04
_refine_diff_density_max 1.032
_refine_diff_density_min -1.193
_refine_diff_density_rms 0.264
_refine_ls_extinction_coef 0.0045(4)
_refine_ls_extinction_expression Fc^*^=kFc[1+0.001xFc^2^\l^3^/sin(2\q)]^-1/4^
_refine_ls_extinction_method 'SHELXL-2018/3 (Sheldrick 2018)'
_refine_ls_goodness_of_fit_ref 1.055
_refine_ls_hydrogen_treatment mixed
_refine_ls_matrix_type full
_refine_ls_number_parameters 80
_refine_ls_number_reflns 1664
_refine_ls_number_restraints 0
_refine_ls_restrained_S_all 1.055
_refine_ls_R_factor_all 0.0249
_refine_ls_R_factor_gt 0.0218
_refine_ls_shift/su_max 0.000
_refine_ls_shift/su_mean 0.000
_refine_ls_structure_factor_coef Fsqd
_refine_ls_weighting_details 'w=1/[\s^2^(Fo^2^)+(0.0105P)^2^+0.0458P] where P=(Fo^2^+2Fc^2^)/3'
_refine_ls_weighting_scheme calc
_refine_ls_wR_factor_gt 0.0358
_refine_ls_wR_factor_ref 0.0367
_reflns_Friedel_coverage 0.000
_reflns_number_gt 1554
_reflns_number_total 1664
_reflns_threshold_expression 'I > 2\s(I)'
_cod_data_source_file d4ce00951g2.cif
_cod_data_source_block piperazreo4_lt
_cod_depositor_comments 'Adding full bibliography for 7249580--7249590.cif.'
_cod_database_code 7249583
_shelx_shelxl_version_number 2018/3
_shelx_space_group_comment
;
The symmetry employed for this shelxl refinement is uniquely defined
by the following loop, which should always be used as a source of
symmetry information in preference to the above space-group names.
They are only intended as comments.
;
_shelx_estimated_absorpt_t_max 0.487
_shelx_estimated_absorpt_t_min 0.284
_olex2_refinement_description
;
1. Fixed Uiso
 At 1.2 times of:
  All C(H,H) groups, All N(H,H) groups
2.a Secondary CH2 refined with riding coordinates:
 C2(H2A,H2B), C1(H1C,H1D)
;
_olex2_submission_special_instructions 'No special instructions were received'

loop_
_space_group_symop_operation_xyz
'x, y, z'
'-x, -y, -z'

loop_
_atom_site_label
_atom_site_type_symbol
_atom_site_fract_x
_atom_site_fract_y
_atom_site_fract_z
_atom_site_U_iso_or_equiv
_atom_site_adp_type
_atom_site_occupancy
_atom_site_site_symmetry_order
_atom_site_calc_flag
_atom_site_refinement_flags_posn
_atom_site_refinement_flags_adp
_atom_site_refinement_flags_occupancy
_atom_site_disorder_assembly
_atom_site_disorder_group
Re1 Re 0.47296(3) 0.33710(2) 0.16755(2) 0.00748(6) Uani 1 1 d . . . . .
O1 O 0.3428(6) 0.5275(5) 0.3103(5) 0.0178(7) Uani 1 1 d . . . . .
O4 O 0.7633(5) 0.4043(4) 0.2750(4) 0.0125(6) Uani 1 1 d . . . . .
O2 O 0.3755(5) 0.2895(4) -0.0993(4) 0.0117(6) Uani 1 1 d . . . . .
O3 O 0.4008(5) 0.1176(5) 0.1805(5) 0.0156(7) Uani 1 1 d . . . . .
N1 N 0.0337(6) 0.7909(5) 0.4255(5) 0.0082(7) Uani 1 1 d . . . . .
H1A H -0.085(8) 0.731(7) 0.306(7) 0.010 Uiso 1 1 d . U . . .
H1B H 0.109(8) 0.695(7) 0.420(7) 0.010 Uiso 1 1 d . U . . .
C2 C -0.0407(7) 0.8915(6) 0.6156(6) 0.0109(8) Uani 1 1 d . . . . .
H2A H 0.092622 0.949530 0.748177 0.013 Uiso 1 1 calc R U . . .
H2B H -0.136839 0.789118 0.622521 0.013 Uiso 1 1 calc R U . . .
C1 C 0.1725(7) 0.9396(6) 0.4003(6) 0.0096(8) Uani 1 1 d . . . . .
H1C H 0.212907 0.867372 0.269372 0.012 Uiso 1 1 calc R U . . .
H1D H 0.313829 0.999457 0.524826 0.012 Uiso 1 1 calc R U . . .

loop_
_atom_site_aniso_label
_atom_site_aniso_U_11
_atom_site_aniso_U_22
_atom_site_aniso_U_33
_atom_site_aniso_U_23
_atom_site_aniso_U_13
_atom_site_aniso_U_12
Re1 0.00773(9) 0.00701(9) 0.00781(9) 0.00371(6) 0.00218(6) 0.00296(6)
O1 0.0209(18) 0.0163(16) 0.0171(14) 0.0069(13) 0.0087(13) 0.0132(14)
O4 0.0088(15) 0.0124(15) 0.0147(13) 0.0083(12) -0.0016(12) 0.0015(12)
O2 0.0103(15) 0.0105(14) 0.0104(13) 0.0048(12) -0.0018(12) 0.0000(12)
O3 0.0163(17) 0.0138(15) 0.0226(15) 0.0127(13) 0.0080(13) 0.0044(13)
N1 0.0080(18) 0.0062(16) 0.0106(15) 0.0040(13) 0.0030(14) 0.0026(14)
C2 0.015(2) 0.012(2) 0.0081(17) 0.0053(16) 0.0050(16) 0.0025(17)
C1 0.008(2) 0.011(2) 0.0140(18) 0.0070(16) 0.0065(16) 0.0007(16)

loop_
_atom_type_symbol
_atom_type_description
_atom_type_scat_dispersion_real
_atom_type_scat_dispersion_imag
_atom_type_scat_source
C C 0.0033 0.0016 'International Tables Vol C Tables 4.2.6.8 and 6.1.1.4'
H H 0.0000 0.0000 'International Tables Vol C Tables 4.2.6.8 and 6.1.1.4'
N N 0.0061 0.0033 'International Tables Vol C Tables 4.2.6.8 and 6.1.1.4'
O O 0.0106 0.0060 'International Tables Vol C Tables 4.2.6.8 and 6.1.1.4'
Re Re -1.0185 7.2310 'International Tables Vol C Tables 4.2.6.8 and 6.1.1.4'

loop_
_geom_angle_atom_site_label_1
_geom_angle_atom_site_label_2
_geom_angle_atom_site_label_3
_geom_angle
_geom_angle_site_symmetry_1
_geom_angle_site_symmetry_3
_geom_angle_publ_flag
O1 Re1 O4 110.93(14) . . ?
O1 Re1 O2 109.37(14) . . ?
O4 Re1 O2 110.92(14) . . ?
O3 Re1 O1 108.48(15) . . ?
O3 Re1 O4 108.78(15) . . ?
O3 Re1 O2 108.28(13) . . ?
H1A N1 H1B 103(4) . . ?
C2 N1 H1A 110(3) . . ?
C2 N1 H1B 117(3) . . ?
C2 N1 C1 112.4(3) . . ?
C1 N1 H1A 108(3) . . ?
C1 N1 H1B 106(3) . . ?
N1 C2 H2A 109.7 . . ?
N1 C2 H2B 109.7 . . ?
N1 C2 C1 110.0(3) . 2_576 ?
H2A C2 H2B 108.2 . . ?
C1 C2 H2A 109.7 2_576 . ?
C1 C2 H2B 109.7 2_576 . ?
N1 C1 C2 110.1(3) . 2_576 ?
N1 C1 H1C 109.6 . . ?
N1 C1 H1D 109.6 . . ?
C2 C1 H1C 109.6 2_576 . ?
C2 C1 H1D 109.6 2_576 . ?
H1C C1 H1D 108.2 . . ?

loop_
_geom_bond_atom_site_label_1
_geom_bond_atom_site_label_2
_geom_bond_distance
_geom_bond_site_symmetry_2
_geom_bond_publ_flag
Re1 O1 1.729(3) . ?
Re1 O4 1.730(3) . ?
Re1 O2 1.736(3) . ?
Re1 O3 1.719(3) . ?
N1 H1A 0.89(5) . ?
N1 H1B 0.84(5) . ?
N1 C2 1.491(5) . ?
N1 C1 1.500(5) . ?
C2 H2A 0.9900 . ?
C2 H2B 0.9900 . ?
C2 C1 1.519(6) 2_576 ?
C1 H1C 0.9900 . ?
C1 H1D 0.9900 . ?

loop_
_geom_hbond_atom_site_label_D
_geom_hbond_atom_site_label_H
_geom_hbond_atom_site_label_A
_geom_hbond_distance_DH
_geom_hbond_distance_HA
_geom_hbond_distance_DA
_geom_hbond_angle_DHA
_geom_hbond_site_symmetry_A
_geom_hbond_publ_flag
N1 H1A O2 0.89(5) 1.95(5) 2.785(5) 157(4) 2_565 yes
N1 H1B O1 0.84(5) 2.05(5) 2.801(5) 148(4) . yes
N1 H1B O4 0.84(5) 2.55(5) 3.084(5) 123(4) 2_666 yes
C2 H2A O2 0.99 2.65 3.339(5) 127.1 1_566 yes
C2 H2B O3 0.99 2.44 3.085(5) 122.7 2_566 yes
C1 H1D O2 0.99 2.57 3.278(5) 128.7 1_566 yes

loop_
_geom_torsion_atom_site_label_1
_geom_torsion_atom_site_label_2
_geom_torsion_atom_site_label_3
_geom_torsion_atom_site_label_4
_geom_torsion
_geom_torsion_site_symmetry_1
_geom_torsion_site_symmetry_2
_geom_torsion_site_symmetry_3
_geom_torsion_site_symmetry_4
_geom_torsion_publ_flag
C2 N1 C1 C2 -57.1(5) . . . 2_576 ?
C1 N1 C2 C1 57.0(5) . . . 2_576 ?
